data_1557967
loop_
_publ_author_name
'Fairley, Michael'
'Bole, Leonie J.'
'Mulks, Florian F.'
'Main, Laura'
'Kennedy, Alan R.'
'O'Hara, Charles T'
'Garc\'ia-Alvarez, Joaqu\'in'
'Hevia, Eva'

_publ_section_title
;
 Ultrafast amidation of esters using lithium amides under aerobic ambient
 temperature conditions in sustainable solvents.
;
_journal_issue 25
_journal_name_full 'Chemical science'
_journal_page_first 6500
_journal_page_last 6509
_journal_paper_doi 10.1039/d0sc01349h
_journal_volume 11
_journal_year 2020
_chemical_formula_sum 'C32 H52 Li2 N2 O4'
_chemical_formula_weight 542.63
_chemical_properties_physical Air-sensitive,Moisture-sensitive,Oxygen-sensitive
_space_group_crystal_system monoclinic
_space_group_IT_number 14
_space_group_name_Hall '-P 2ybc'
_space_group_name_H-M_alt 'P 1 21/c 1'
_atom_sites_solution_hydrogens mixed
_audit_creation_method SHELXL-2014/7
_audit_update_record
;
2019-12-20 deposited with the CCDC.	2020-04-30 downloaded from the CCDC.
;
_cell_angle_alpha 90
_cell_angle_beta 112.088(4)
_cell_angle_gamma 90
_cell_formula_units_Z 2
_cell_length_a 9.0773(3)
_cell_length_b 20.9604(6)
_cell_length_c 9.2929(4)
_cell_measurement_reflns_used 2921
_cell_measurement_temperature 123(2)
_cell_measurement_theta_max 72.8960
_cell_measurement_theta_min 4.2310
_cell_volume 1638.34(11)
_computing_cell_refinement CrysalisPro
_computing_data_collection CrysalisPro
_computing_data_reduction CrysalisPro
_computing_publication_material SHELXL
_computing_structure_refinement 'SHELXL-2014/7 (Sheldrick, 2014)'
_computing_structure_solution SHELXS
_diffrn_ambient_temperature 123(2)
_diffrn_measured_fraction_theta_full 0.997
_diffrn_measured_fraction_theta_max 0.997
_diffrn_measurement_device_type 'Oxford Diffraction Gemini S'
_diffrn_measurement_method 'omega scans'
_diffrn_radiation_type CuK\a
_diffrn_radiation_wavelength 1.54184
_diffrn_reflns_av_R_equivalents 0.0313
_diffrn_reflns_av_unetI/netI 0.0266
_diffrn_reflns_Laue_measured_fraction_full 0.997
_diffrn_reflns_Laue_measured_fraction_max 0.997
_diffrn_reflns_limit_h_max 10
_diffrn_reflns_limit_h_min -11
_diffrn_reflns_limit_k_max 25
_diffrn_reflns_limit_k_min -14
_diffrn_reflns_limit_l_max 11
_diffrn_reflns_limit_l_min -11
_diffrn_reflns_number 7885
_diffrn_reflns_point_group_measured_fraction_full 0.997
_diffrn_reflns_point_group_measured_fraction_max 0.997
_diffrn_reflns_theta_full 69.985
_diffrn_reflns_theta_max 69.985
_diffrn_reflns_theta_min 4.218
_diffrn_source 'sealed tube'
_exptl_absorpt_coefficient_mu 0.547
_exptl_absorpt_correction_T_max 1.00000
_exptl_absorpt_correction_T_min 0.08831
_exptl_absorpt_correction_type multi-scan
_exptl_absorpt_process_details
;
CrysAlisPro, Agilent Technologies,
Version 1.171.37.35 (release 13-08-2014 CrysAlis171 .NET)
(compiled Aug 13 2014,18:06:01)
Empirical absorption correction using spherical harmonics,
 implemented in SCALE3 ABSPACK scaling algorithm.
;
_exptl_crystal_colour colourless
_exptl_crystal_density_diffrn 1.100
_exptl_crystal_description fragment
_exptl_crystal_F_000 592
_exptl_crystal_size_max 0.6
_exptl_crystal_size_mid 0.4
_exptl_crystal_size_min 0.4
_refine_diff_density_max 0.846
_refine_diff_density_min -0.573
_refine_diff_density_rms 0.086
_refine_ls_extinction_method none
_refine_ls_goodness_of_fit_ref 1.539
_refine_ls_hydrogen_treatment mixed
_refine_ls_matrix_type full
_refine_ls_number_parameters 215
_refine_ls_number_reflns 3103
_refine_ls_number_restraints 117
_refine_ls_restrained_S_all 1.587
_refine_ls_R_factor_all 0.1170
_refine_ls_R_factor_gt 0.1047
_refine_ls_shift/su_max 0.000
_refine_ls_shift/su_mean 0.000
_refine_ls_structure_factor_coef Fsqd
_refine_ls_weighting_details 'w=1/[\s^2^(Fo^2^)+(0.2000P)^2^] where P=(Fo^2^+2Fc^2^)/3'
_refine_ls_weighting_scheme calc
_refine_ls_wR_factor_gt 0.3328
_refine_ls_wR_factor_ref 0.3569
_reflns_Friedel_coverage 0.000
_reflns_number_gt 2523
_reflns_number_total 3103
_reflns_threshold_expression 'I > 2\s(I)'
_cod_data_source_file d0sc01349h2.cif
_cod_data_source_block rmmf2
_cod_depositor_comments
;Adding full bibliography for 1557967--1557970.cif.

 Adding full bibliography for 1557967--1557970.cif.
;
_cod_original_sg_symbol_H-M 'P 21/c'
_cod_database_code 1557967
_shelx_shelxl_version_number 2014/7
_shelx_space_group_comment
;
The symmetry employed for this shelxl refinement is uniquely defined
by the following loop, which should always be used as a source of
symmetry information in preference to the above space-group names.
They are only intended as comments.
;

loop_
_space_group_symop_operation_xyz
'x, y, z'
'-x, y+1/2, -z+1/2'
'-x, -y, -z'
'x, -y-1/2, z-1/2'

loop_
_atom_site_label
_atom_site_type_symbol
_atom_site_fract_x
_atom_site_fract_y
_atom_site_fract_z
_atom_site_U_iso_or_equiv
_atom_site_adp_type
_atom_site_occupancy
_atom_site_site_symmetry_order
_atom_site_calc_flag
_atom_site_refinement_flags_posn
_atom_site_refinement_flags_adp
_atom_site_refinement_flags_occupancy
_atom_site_disorder_assembly
_atom_site_disorder_group
Li1 Li 0.4020(5) 0.4570(2) 0.9991(5) 0.0411(9) Uani 1 1 d . . . . .
O1 O 0.1934(2) 0.43477(10) 0.8376(2) 0.0475(6) Uani 1 1 d D U . . .
O2 O 0.4132(3) 0.38870(10) 1.1479(3) 0.0638(7) Uani 1 1 d D U . . .
N1 N 0.5826(2) 0.45302(10) 0.9156(2) 0.0415(6) Uani 1 1 d . . . . .
C1 C 0.6871(3) 0.40307(12) 0.9664(3) 0.0434(7) Uani 1 1 d . . . . .
C2 C 0.7093(4) 0.35608(15) 0.8663(4) 0.0573(8) Uani 1 1 d . . . . .
H2 H 0.6501 0.3587 0.7577 0.069 Uiso 1 1 calc R U . . .
C3 C 0.8166(5) 0.30629(17) 0.9249(6) 0.0796(13) Uani 1 1 d . . . . .
H3 H 0.8299 0.2758 0.8552 0.096 Uiso 1 1 calc R U . . .
C4 C 0.9041(5) 0.30016(18) 1.0822(6) 0.0830(13) Uani 1 1 d . . . . .
H4 H 0.9753 0.2655 1.1214 0.100 Uiso 1 1 calc R U . . .
C5 C 0.8852(4) 0.34545(18) 1.1796(5) 0.0702(10) Uani 1 1 d . . . . .
H5 H 0.9462 0.3423 1.2877 0.084 Uiso 1 1 calc R U . . .
C6 C 0.7802(3) 0.39578(14) 1.1258(4) 0.0515(8) Uani 1 1 d . . . . .
H6 H 0.7705 0.4261 1.1978 0.062 Uiso 1 1 calc R U . . .
C7 C 0.0639(3) 0.45336(15) 0.8835(3) 0.0512(8) Uani 1 1 d . U . . .
H7A H 0.0927 0.4916 0.9510 0.061 Uiso 1 1 calc R U . . .
H7B H 0.0361 0.4183 0.9401 0.061 Uiso 1 1 calc R U . . .
C8 C -0.0729(3) 0.46773(17) 0.7333(4) 0.0592(8) Uani 1 1 d D U . . .
H8A H -0.0738 0.5133 0.7050 0.071 Uiso 1 1 calc R U . A 1
H8B H -0.1760 0.4569 0.7408 0.071 Uiso 1 1 calc R U . A 1
C9 C -0.0401(10) 0.4251(8) 0.6161(15) 0.063(3) Uani 0.609(6) 1 d D U P B 1
H9A H -0.0873 0.4431 0.5100 0.076 Uiso 0.609(6) 1 calc R U P B 1
H9B H -0.0825 0.3816 0.6159 0.076 Uiso 0.609(6) 1 calc R U P B 1
C10 C 0.1407(5) 0.4247(2) 0.6744(5) 0.0500(10) Uani 0.609(6) 1 d D U P B 1
H10 H 0.1763 0.4614 0.6268 0.060 Uiso 0.609(6) 1 calc R U P B 1
C11 C 0.2134(11) 0.3640(3) 0.6420(11) 0.068(2) Uani 0.609(6) 1 d D U P B 1
H11A H 0.3295 0.3678 0.6848 0.102 Uiso 0.609(6) 1 calc R U P B 1
H11B H 0.1759 0.3571 0.5296 0.102 Uiso 0.609(6) 1 calc R U P B 1
H11C H 0.1818 0.3278 0.6907 0.102 Uiso 0.609(6) 1 calc R U P B 1
C12 C 0.4120(14) 0.3265(4) 1.0816(13) 0.080(2) Uani 0.649(5) 1 d D U P C 1
H12A H 0.5008 0.3225 1.0448 0.096 Uiso 0.649(5) 1 calc R U P C 1
H12B H 0.3107 0.3194 0.9925 0.096 Uiso 0.649(5) 1 calc R U P C 1
C13 C 0.4299(18) 0.2795(4) 1.2053(12) 0.134(4) Uani 0.649(5) 1 d D U P C 1
H13A H 0.3576 0.2428 1.1632 0.161 Uiso 0.649(5) 1 calc R U P C 1
H13B H 0.5405 0.2634 1.2496 0.161 Uiso 0.649(5) 1 calc R U P C 1
C14 C 0.3903(11) 0.3118(3) 1.3222(9) 0.098(2) Uani 0.649(5) 1 d D U P C 1
H14A H 0.4687 0.3016 1.4270 0.118 Uiso 0.649(5) 1 calc R U P C 1
H14B H 0.2833 0.2990 1.3165 0.118 Uiso 0.649(5) 1 calc R U P C 1
C15 C 0.3940(9) 0.3814(3) 1.2886(6) 0.0817(15) Uani 0.649(5) 1 d D U P C 1
H15 H 0.2827 0.3960 1.2661 0.098 Uiso 0.649(5) 1 calc R U P C 1
C16 C 0.4946(10) 0.4312(4) 1.3943(8) 0.0866(18) Uani 0.649(5) 1 d D U P C 1
H16A H 0.5926 0.4367 1.3746 0.130 Uiso 0.649(5) 1 calc R U P C 1
H16B H 0.5211 0.4181 1.5024 0.130 Uiso 0.649(5) 1 calc R U P C 1
H16C H 0.4362 0.4717 1.3755 0.130 Uiso 0.649(5) 1 calc R U P C 1
C9A C -0.0503(17) 0.4154(13) 0.629(3) 0.063(3) Uani 0.391(6) 1 d D . P B 2
H9A1 H -0.1285 0.3807 0.6146 0.076 Uiso 0.391(6) 1 calc R U P B 2
H9A2 H -0.0637 0.4328 0.5258 0.076 Uiso 0.391(6) 1 calc R U P B 2
C10A C 0.1188(8) 0.3905(4) 0.7122(8) 0.0500(10) Uani 0.391(6) 1 d D . P B 2
H10A H 0.1159 0.3470 0.7549 0.060 Uiso 0.391(6) 1 calc R U P B 2
C11A C 0.2180(19) 0.3896(6) 0.6126(18) 0.068(2) Uani 0.391(6) 1 d D . P B 2
H11D H 0.2092 0.4309 0.5605 0.102 Uiso 0.391(6) 1 calc R U P B 2
H11E H 0.1794 0.3558 0.5345 0.102 Uiso 0.391(6) 1 calc R U P B 2
H11F H 0.3295 0.3815 0.6782 0.102 Uiso 0.391(6) 1 calc R U P B 2
C15A C 0.5028(15) 0.3903(5) 1.3118(9) 0.0817(15) Uani 0.351(5) 1 d D . P C 2
H15A H 0.6034 0.4138 1.3269 0.098 Uiso 0.351(5) 1 calc R U P C 2
C16A C 0.4202(19) 0.4271(8) 1.3962(17) 0.0866(18) Uani 0.351(5) 1 d D . P C 2
H16D H 0.3674 0.4643 1.3342 0.130 Uiso 0.351(5) 1 calc R U P C 2
H16E H 0.4981 0.4415 1.4963 0.130 Uiso 0.351(5) 1 calc R U P C 2
H16F H 0.3409 0.3999 1.4138 0.130 Uiso 0.351(5) 1 calc R U P C 2
C14A C 0.549(2) 0.3221(5) 1.3578(16) 0.098(2) Uani 0.351(5) 1 d D . P C 2
H14C H 0.4828 0.3037 1.4108 0.118 Uiso 0.351(5) 1 calc R U P C 2
H14D H 0.6623 0.3194 1.4286 0.118 Uiso 0.351(5) 1 calc R U P C 2
C13A C 0.522(3) 0.2866(9) 1.2069(19) 0.134(4) Uani 0.351(5) 1 d D . P C 2
H13C H 0.6185 0.2897 1.1810 0.161 Uiso 0.351(5) 1 calc R U P C 2
H13D H 0.5016 0.2409 1.2189 0.161 Uiso 0.351(5) 1 calc R U P C 2
C12A C 0.383(3) 0.3155(10) 1.079(3) 0.080(2) Uani 0.351(5) 1 d D . P C 2
H12C H 0.2798 0.2978 1.0741 0.096 Uiso 0.351(5) 1 calc R U P C 2
H12D H 0.3912 0.3119 0.9759 0.096 Uiso 0.351(5) 1 calc R U P C 2
H1 H 0.534(4) 0.4527(15) 0.812(4) 0.044(8) Uiso 1 1 d . . . . .

loop_
_atom_site_aniso_label
_atom_site_aniso_U_11
_atom_site_aniso_U_22
_atom_site_aniso_U_33
_atom_site_aniso_U_23
_atom_site_aniso_U_13
_atom_site_aniso_U_12
Li1 0.040(2) 0.043(2) 0.0378(18) 0.0010(16) 0.0121(15) 0.0002(16)
O1 0.0376(10) 0.0599(12) 0.0442(10) -0.0062(8) 0.0145(8) -0.0026(8)
O2 0.0878(17) 0.0489(12) 0.0539(12) 0.0118(9) 0.0259(11) -0.0050(10)
N1 0.0410(11) 0.0436(13) 0.0388(11) -0.0022(8) 0.0136(8) 0.0020(8)
C1 0.0380(12) 0.0416(13) 0.0542(15) -0.0039(10) 0.0213(11) -0.0037(10)
C2 0.0636(18) 0.0486(16) 0.0706(18) -0.0081(13) 0.0376(15) -0.0010(13)
C3 0.088(3) 0.0502(18) 0.125(4) -0.010(2) 0.068(3) 0.0071(17)
C4 0.063(2) 0.051(2) 0.140(4) 0.018(2) 0.043(2) 0.0192(15)
C5 0.0489(17) 0.0591(19) 0.089(2) 0.0186(17) 0.0109(16) 0.0047(14)
C6 0.0433(14) 0.0487(15) 0.0586(16) 0.0028(12) 0.0147(12) 0.0009(11)
C7 0.0371(13) 0.0644(18) 0.0546(15) -0.0032(12) 0.0202(11) -0.0047(12)
C8 0.0401(14) 0.0702(19) 0.0659(18) 0.0072(14) 0.0183(12) 0.0014(13)
C9 0.0445(18) 0.090(5) 0.048(2) -0.001(3) 0.0091(17) -0.003(3)
C10 0.0443(19) 0.058(3) 0.045(2) -0.0056(18) 0.0140(14) -0.0059(19)
C11 0.056(2) 0.073(5) 0.065(4) -0.025(4) 0.012(2) -0.002(4)
C12 0.111(5) 0.051(4) 0.077(2) 0.001(2) 0.035(3) -0.035(4)
C13 0.203(11) 0.064(4) 0.133(5) 0.025(3) 0.059(6) 0.004(6)
C14 0.133(5) 0.080(3) 0.091(4) 0.037(3) 0.053(4) 0.012(4)
C15 0.098(4) 0.097(3) 0.064(3) 0.013(2) 0.047(3) -0.005(3)
C16 0.079(5) 0.118(4) 0.071(3) 0.013(3) 0.038(4) 0.005(4)
C9A 0.0445(18) 0.090(5) 0.048(2) -0.001(3) 0.0091(17) -0.003(3)
C10A 0.0443(19) 0.058(3) 0.045(2) -0.0056(18) 0.0140(14) -0.0059(19)
C11A 0.056(2) 0.073(5) 0.065(4) -0.025(4) 0.012(2) -0.002(4)
C15A 0.098(4) 0.097(3) 0.064(3) 0.013(2) 0.047(3) -0.005(3)
C16A 0.079(5) 0.118(4) 0.071(3) 0.013(3) 0.038(4) 0.005(4)
C14A 0.133(5) 0.080(3) 0.091(4) 0.037(3) 0.053(4) 0.012(4)
C13A 0.203(11) 0.064(4) 0.133(5) 0.025(3) 0.059(6) 0.004(6)
C12A 0.111(5) 0.051(4) 0.077(2) 0.001(2) 0.035(3) -0.035(4)

loop_
_atom_type_symbol
_atom_type_description
_atom_type_scat_dispersion_real
_atom_type_scat_dispersion_imag
_atom_type_scat_source
Li Li 0.0008 0.0003 'International Tables Vol C Tables 4.2.6.8 and 6.1.1.4'
O O 0.0492 0.0322 'International Tables Vol C Tables 4.2.6.8 and 6.1.1.4'
N N 0.0311 0.0180 'International Tables Vol C Tables 4.2.6.8 and 6.1.1.4'
C C 0.0181 0.0091 'International Tables Vol C Tables 4.2.6.8 and 6.1.1.4'
H H 0.0000 0.0000 'International Tables Vol C Tables 4.2.6.8 and 6.1.1.4'

loop_
_geom_angle_atom_site_label_1
_geom_angle_atom_site_label_2
_geom_angle_atom_site_label_3
_geom_angle
_geom_angle_site_symmetry_1
_geom_angle_site_symmetry_3
_geom_angle_publ_flag
O2 Li1 O1 98.2(2) . . ?
O2 Li1 N1 115.1(2) . 3_667 ?
O1 Li1 N1 114.9(2) . 3_667 ?
O2 Li1 N1 113.4(2) . . ?
O1 Li1 N1 112.0(2) . . ?
N1 Li1 N1 103.7(2) 3_667 . ?
O2 Li1 Li1 131.6(3) . 3_667 ?
O1 Li1 Li1 130.0(3) . 3_667 ?
N1 Li1 Li1 52.43(16) 3_667 3_667 ?
N1 Li1 Li1 51.27(16) . 3_667 ?
C10 O1 C7 111.7(2) . . ?
C10A O1 C7 103.0(3) . . ?
C10 O1 Li1 133.2(3) . . ?
C10A O1 Li1 142.0(3) . . ?
C7 O1 Li1 111.4(2) . . ?
C15 O2 C12 108.6(5) . . ?
C15A O2 C12A 112.5(9) . . ?
C15 O2 Li1 138.5(3) . . ?
C15A O2 Li1 126.1(5) . . ?
C12 O2 Li1 111.6(4) . . ?
C12A O2 Li1 116.6(9) . . ?
C1 N1 Li1 129.6(2) . 3_667 ?
C1 N1 Li1 116.5(2) . . ?
Li1 N1 Li1 76.3(2) 3_667 . ?
C1 N1 H1 111(2) . . ?
Li1 N1 H1 111(2) 3_667 . ?
Li1 N1 H1 105(2) . . ?
N1 C1 C6 120.5(2) . . ?
N1 C1 C2 123.6(3) . . ?
C6 C1 C2 115.9(3) . . ?
C3 C2 C1 121.0(4) . . ?
C3 C2 H2 119.5 . . ?
C1 C2 H2 119.5 . . ?
C4 C3 C2 121.6(4) . . ?
C4 C3 H3 119.2 . . ?
C2 C3 H3 119.2 . . ?
C5 C4 C3 118.1(3) . . ?
C5 C4 H4 121.0 . . ?
C3 C4 H4 121.0 . . ?
C4 C5 C6 122.1(4) . . ?
C4 C5 H5 118.9 . . ?
C6 C5 H5 118.9 . . ?
C5 C6 C1 121.4(3) . . ?
C5 C6 H6 119.3 . . ?
C1 C6 H6 119.3 . . ?
O1 C7 C8 105.0(2) . . ?
O1 C7 H7A 110.7 . . ?
C8 C7 H7A 110.7 . . ?
O1 C7 H7B 110.7 . . ?
C8 C7 H7B 110.7 . . ?
H7A C7 H7B 108.8 . . ?
C7 C8 C9 103.3(5) . . ?
C7 C8 C9A 100.6(7) . . ?
C7 C8 H8A 111.1 . . ?
C9 C8 H8A 111.1 . . ?
C7 C8 H8B 111.1 . . ?
C9 C8 H8B 111.1 . . ?
H8A C8 H8B 109.1 . . ?
C8 C9 C10 102.9(5) . . ?
C8 C9 H9A 111.2 . . ?
C10 C9 H9A 111.2 . . ?
C8 C9 H9B 111.2 . . ?
C10 C9 H9B 111.2 . . ?
H9A C9 H9B 109.1 . . ?
O1 C10 C11 109.9(5) . . ?
O1 C10 C9 105.3(5) . . ?
C11 C10 C9 115.2(6) . . ?
O1 C10 H10 108.8 . . ?
C11 C10 H10 108.8 . . ?
C9 C10 H10 108.8 . . ?
C10 C11 H11A 109.5 . . ?
C10 C11 H11B 109.5 . . ?
H11A C11 H11B 109.5 . . ?
C10 C11 H11C 109.5 . . ?
H11A C11 H11C 109.5 . . ?
H11B C11 H11C 109.5 . . ?
O2 C12 C13 106.9(8) . . ?
O2 C12 H12A 110.3 . . ?
C13 C12 H12A 110.3 . . ?
O2 C12 H12B 110.3 . . ?
C13 C12 H12B 110.3 . . ?
H12A C12 H12B 108.6 . . ?
C14 C13 C12 106.8(8) . . ?
C14 C13 H13A 110.4 . . ?
C12 C13 H13A 110.4 . . ?
C14 C13 H13B 110.4 . . ?
C12 C13 H13B 110.4 . . ?
H13A C13 H13B 108.6 . . ?
C13 C14 C15 105.7(6) . . ?
C13 C14 H14A 110.6 . . ?
C15 C14 H14A 110.6 . . ?
C13 C14 H14B 110.6 . . ?
C15 C14 H14B 110.6 . . ?
H14A C14 H14B 108.7 . . ?
O2 C15 C16 106.3(5) . . ?
O2 C15 C14 108.9(5) . . ?
C16 C15 C14 127.1(7) . . ?
O2 C15 H15 104.1 . . ?
C16 C15 H15 104.1 . . ?
C14 C15 H15 104.1 . . ?
C15 C16 H16A 109.5 . . ?
C15 C16 H16B 109.5 . . ?
H16A C16 H16B 109.5 . . ?
C15 C16 H16C 109.5 . . ?
H16A C16 H16C 109.5 . . ?
H16B C16 H16C 109.5 . . ?
C10A C9A C8 105.8(8) . . ?
C10A C9A H9A1 110.6 . . ?
C8 C9A H9A1 110.6 . . ?
C10A C9A H9A2 110.6 . . ?
C8 C9A H9A2 110.6 . . ?
H9A1 C9A H9A2 108.7 . . ?
O1 C10A C11A 107.2(8) . . ?
O1 C10A C9A 105.5(6) . . ?
C11A C10A C9A 114.2(14) . . ?
O1 C10A H10A 109.9 . . ?
C11A C10A H10A 109.9 . . ?
C9A C10A H10A 109.9 . . ?
C10A C11A H11D 109.5 . . ?
C10A C11A H11E 109.5 . . ?
H11D C11A H11E 109.5 . . ?
C10A C11A H11F 109.5 . . ?
H11D C11A H11F 109.5 . . ?
H11E C11A H11F 109.5 . . ?
O2 C15A C16A 112.1(10) . . ?
O2 C15A C14A 105.4(9) . . ?
C16A C15A C14A 119.0(11) . . ?
O2 C15A H15A 106.5 . . ?
C16A C15A H15A 106.5 . . ?
C14A C15A H15A 106.5 . . ?
C15A C16A H16D 109.5 . . ?
C15A C16A H16E 109.5 . . ?
H16D C16A H16E 109.5 . . ?
C15A C16A H16F 109.5 . . ?
H16D C16A H16F 109.5 . . ?
H16E C16A H16F 109.5 . . ?
C15A C14A C13A 105.7(11) . . ?
C15A C14A H14C 110.6 . . ?
C13A C14A H14C 110.6 . . ?
C15A C14A H14D 110.6 . . ?
C13A C14A H14D 110.6 . . ?
H14C C14A H14D 108.7 . . ?
C12A C13A C14A 109.2(18) . . ?
C12A C13A H13C 109.8 . . ?
C14A C13A H13C 109.8 . . ?
C12A C13A H13D 109.8 . . ?
C14A C13A H13D 109.8 . . ?
H13C C13A H13D 108.3 . . ?
C13A C12A O2 95.6(15) . . ?
C13A C12A H12C 112.6 . . ?
O2 C12A H12C 112.6 . . ?
C13A C12A H12D 112.6 . . ?
O2 C12A H12D 112.6 . . ?
H12C C12A H12D 110.1 . . ?

loop_
_geom_bond_atom_site_label_1
_geom_bond_atom_site_label_2
_geom_bond_distance
_geom_bond_site_symmetry_2
_geom_bond_publ_flag
Li1 O2 1.966(5) . ?
Li1 O1 1.979(4) . ?
Li1 N1 2.030(5) 3_667 ?
Li1 N1 2.063(5) . ?
Li1 Li1 2.528(8) 3_667 ?
O1 C10 1.425(4) . ?
O1 C10A 1.443(6) . ?
O1 C7 1.446(3) . ?
O2 C15 1.392(5) . ?
O2 C15A 1.432(8) . ?
O2 C12 1.441(9) . ?
O2 C12A 1.65(2) . ?
N1 C1 1.372(3) . ?
N1 Li1 2.030(5) 3_667 ?
N1 H1 0.89(3) . ?
C1 C6 1.411(4) . ?
C1 C2 1.420(4) . ?
C2 C3 1.391(5) . ?
C2 H2 0.9500 . ?
C3 C4 1.382(7) . ?
C3 H3 0.9500 . ?
C4 C5 1.366(7) . ?
C4 H4 0.9500 . ?
C5 C6 1.383(5) . ?
C5 H5 0.9500 . ?
C6 H6 0.9500 . ?
C7 C8 1.509(4) . ?
C7 H7A 0.9900 . ?
C7 H7B 0.9900 . ?
C8 C9 1.523(7) . ?
C8 C9A 1.529(9) . ?
C8 H8A 0.9900 . ?
C8 H8B 0.9900 . ?
C9 C10 1.523(8) . ?
C9 H9A 0.9900 . ?
C9 H9B 0.9900 . ?
C10 C11 1.514(7) . ?
C10 H10 1.0000 . ?
C11 H11A 0.9800 . ?
C11 H11B 0.9800 . ?
C11 H11C 0.9800 . ?
C12 C13 1.476(8) . ?
C12 H12A 0.9900 . ?
C12 H12B 0.9900 . ?
C13 C14 1.435(8) . ?
C13 H13A 0.9900 . ?
C13 H13B 0.9900 . ?
C14 C15 1.495(7) . ?
C14 H14A 0.9900 . ?
C14 H14B 0.9900 . ?
C15 C16 1.488(8) . ?
C15 H15 1.0000 . ?
C16 H16A 0.9800 . ?
C16 H16B 0.9800 . ?
C16 H16C 0.9800 . ?
C9A C10A 1.527(10) . ?
C9A H9A1 0.9900 . ?
C9A H9A2 0.9900 . ?
C10A C11A 1.515(9) . ?
C10A H10A 1.0000 . ?
C11A H11D 0.9800 . ?
C11A H11E 0.9800 . ?
C11A H11F 0.9800 . ?
C15A C16A 1.489(9) . ?
C15A C14A 1.508(9) . ?
C15A H15A 1.0000 . ?
C16A H16D 0.9800 . ?
C16A H16E 0.9800 . ?
C16A H16F 0.9800 . ?
C14A C13A 1.524(10) . ?
C14A H14C 0.9900 . ?
C14A H14D 0.9900 . ?
C13A C12A 1.503(10) . ?
C13A H13C 0.9900 . ?
C13A H13D 0.9900 . ?
C12A H12C 0.9900 . ?
C12A H12D 0.9900 . ?

loop_
_geom_torsion_atom_site_label_1
_geom_torsion_atom_site_label_2
_geom_torsion_atom_site_label_3
_geom_torsion_atom_site_label_4
_geom_torsion
_geom_torsion_site_symmetry_1
_geom_torsion_site_symmetry_2
_geom_torsion_site_symmetry_3
_geom_torsion_site_symmetry_4
_geom_torsion_publ_flag
Li1 N1 C1 C6 32.6(4) 3_667 . . . ?
Li1 N1 C1 C6 -61.3(3) . . . . ?
Li1 N1 C1 C2 -147.5(3) 3_667 . . . ?
Li1 N1 C1 C2 118.6(3) . . . . ?
N1 C1 C2 C3 -179.6(3) . . . . ?
C6 C1 C2 C3 0.3(4) . . . . ?
C1 C2 C3 C4 0.7(6) . . . . ?
C2 C3 C4 C5 -1.4(6) . . . . ?
C3 C4 C5 C6 1.2(6) . . . . ?
C4 C5 C6 C1 -0.3(5) . . . . ?
N1 C1 C6 C5 179.4(3) . . . . ?
C2 C1 C6 C5 -0.4(4) . . . . ?
C10 O1 C7 C8 -11.2(4) . . . . ?
C10A O1 C7 C8 -46.4(4) . . . . ?
Li1 O1 C7 C8 150.1(2) . . . . ?
O1 C7 C8 C9 28.3(8) . . . . ?
O1 C7 C8 C9A 38.2(14) . . . . ?
C7 C8 C9 C10 -34.3(12) . . . . ?
C7 O1 C10 C11 -135.4(5) . . . . ?
Li1 O1 C10 C11 68.8(6) . . . . ?
C7 O1 C10 C9 -10.8(8) . . . . ?
Li1 O1 C10 C9 -166.6(7) . . . . ?
C8 C9 C10 O1 27.9(12) . . . . ?
C8 C9 C10 C11 149.1(8) . . . . ?
C15 O2 C12 C13 -13.4(11) . . . . ?
Li1 O2 C12 C13 176.9(8) . . . . ?
O2 C12 C13 C14 18.1(13) . . . . ?
C12 C13 C14 C15 -15.6(13) . . . . ?
C12 O2 C15 C16 143.6(7) . . . . ?
Li1 O2 C15 C16 -50.9(9) . . . . ?
C12 O2 C15 C14 3.7(9) . . . . ?
Li1 O2 C15 C14 169.2(5) . . . . ?
C13 C14 C15 O2 7.6(11) . . . . ?
C13 C14 C15 C16 -121.5(9) . . . . ?
C7 C8 C9A C10A -16(2) . . . . ?
C7 O1 C10A C11A 156.4(7) . . . . ?
Li1 O1 C10A C11A -49.0(11) . . . . ?
C7 O1 C10A C9A 34.3(15) . . . . ?
Li1 O1 C10A C9A -171.1(15) . . . . ?
C8 C9A C10A O1 -10(2) . . . . ?
C8 C9A C10A C11A -127.8(17) . . . . ?
C12A O2 C15A C16A -125.8(14) . . . . ?
Li1 O2 C15A C16A 79.9(12) . . . . ?
C12A O2 C15A C14A 5.1(15) . . . . ?
Li1 O2 C15A C14A -149.2(8) . . . . ?
O2 C15A C14A C13A 15.8(18) . . . . ?
C16A C15A C14A C13A 142.6(15) . . . . ?
C15A C14A C13A C12A -33(2) . . . . ?
C14A C13A C12A O2 33(2) . . . . ?
C15A O2 C12A C13A -23.5(18) . . . . ?
Li1 O2 C12A C13A 133.4(13) . . . . ?
